data_2011969
loop_
_publ_author_name
'Zaman, Md. Badruz'
'Tomura, Masaaki'
'Yamashita, Yoshiro'

_publ_section_title
;
 Linear hydrogen-bonded molecular tapes in the cocrystals of squaric
 acid with 4,4'-dipyridylacetylene and 1,2-bis(4-pyridyl)ethylene
;
_journal_issue 5
_journal_name_full 'Acta Crystallographica Section C'
_journal_page_first 621
_journal_page_last 624
_journal_paper_doi 10.1107/S0108270101003833
_journal_volume 57
_journal_year 2001
_chemical_formula_moiety 'C12 H12 N2 2+ , 2C4 H O4 -'
_chemical_formula_sum 'C20 H14 N2 O8'
_chemical_formula_weight 410.33
_chemical_name_systematic
;
1,2-bis(4-pyridinium)ethylene bis(hydrogen squarate)
;
_space_group_IT_number 2
_symmetry_cell_setting triclinic
_symmetry_space_group_name_Hall '-P 1'
_symmetry_space_group_name_H-M 'P -1'
_cell_angle_alpha 97.845(17)
_cell_angle_beta 98.444(13)
_cell_angle_gamma 67.259(8)
_cell_formula_units_Z 1
_cell_length_a 10.2606(9)
_cell_length_b 12.2942(17)
_cell_length_c 3.7749(13)
_cell_measurement_reflns_used 22
_cell_measurement_temperature 296(2)
_cell_measurement_theta_max 42.56
_cell_measurement_theta_min 13.88
_cell_volume 432.75(17)
_computing_cell_refinement 'CAD-4 EXPRESS'
_computing_data_collection 'CAD-4 EXPRESS (Enraf-Nonius, 1992)'
_computing_data_reduction 'TEXSAN (Molecular Structure Corporation, 1995)'
_computing_molecular_graphics 'ORTEPII (Johnson, 1976)'
_computing_publication_material SHELXL97
_computing_structure_refinement 'SHELXL97 (Sheldrick, 1997)'
_computing_structure_solution 'SHELXS97 (Sheldrick, 1997)'
_diffrn_ambient_temperature 296(2)
_diffrn_measured_fraction_theta_full 1.000
_diffrn_measured_fraction_theta_max 1.000
_diffrn_measurement_device_type 'Enraf-Nonius CAD-4'
_diffrn_measurement_method \w/2\q
_diffrn_radiation_monochromator graphite
_diffrn_radiation_source 'fine-focus sealed tube'
_diffrn_radiation_type 'Cu K\a'
_diffrn_radiation_wavelength 1.54178
_diffrn_reflns_av_R_equivalents .009
_diffrn_reflns_av_sigmaI/netI .018
_diffrn_reflns_limit_h_max 12
_diffrn_reflns_limit_h_min -12
_diffrn_reflns_limit_k_max 15
_diffrn_reflns_limit_k_min -15
_diffrn_reflns_limit_l_max 4
_diffrn_reflns_limit_l_min 0
_diffrn_reflns_number 2052
_diffrn_reflns_theta_full 74.21
_diffrn_reflns_theta_max 74.21
_diffrn_reflns_theta_min 3.91
_diffrn_standards_decay_% 2.90
_diffrn_standards_interval_time 120
_diffrn_standards_number 3
_exptl_absorpt_coefficient_mu 1.060
_exptl_absorpt_correction_T_max .920
_exptl_absorpt_correction_T_min .778
_exptl_absorpt_correction_type \y-scan
_exptl_absorpt_process_details '(North et al., 1968)'
_exptl_crystal_colour yellow
_exptl_crystal_density_diffrn 1.575
_exptl_crystal_density_method 'not measured'
_exptl_crystal_description prismatic
_exptl_crystal_F_000 212
_exptl_crystal_size_max .25
_exptl_crystal_size_mid .10
_exptl_crystal_size_min .08
_refine_diff_density_max .24
_refine_diff_density_min -.30
_refine_ls_extinction_method none
_refine_ls_goodness_of_fit_ref 1.018
_refine_ls_hydrogen_treatment refall
_refine_ls_matrix_type full
_refine_ls_number_parameters 164
_refine_ls_number_reflns 1771
_refine_ls_number_restraints 0
_refine_ls_restrained_S_all 1.018
_refine_ls_R_factor_all .055
_refine_ls_R_factor_gt .044
_refine_ls_shift/su_max <0.001
_refine_ls_shift/su_mean .000
_refine_ls_structure_factor_coef Fsqd
_refine_ls_weighting_details 'calc w = 1/[\s^2^(Fo^2^)+(0.0919P)^2^+0.0683P] where P=(Fo^2^+2Fc^2^)/3'
_refine_ls_weighting_scheme calc
_refine_ls_wR_factor_ref .133
_reflns_number_gt 1468
_reflns_number_total 1771
_reflns_threshold_expression I>2\s(I)
_cod_data_source_file gd1134.cif
_cod_data_source_block II
_cod_database_code 2011969
_cod_database_fobs_code 2011969

loop_
_symmetry_equiv_pos_as_xyz
'x, y, z'
'-x, -y, -z'

loop_
_atom_site_label
_atom_site_fract_x
_atom_site_fract_y
_atom_site_fract_z
_atom_site_U_iso_or_equiv
_atom_site_adp_type
_atom_site_calc_flag
_atom_site_refinement_flags
_atom_site_occupancy
_atom_site_disorder_assembly
_atom_site_disorder_group
_atom_site_type_symbol
O1 -.08498(13) .39152(10) -.4025(4) .0499(4) Uani d . 1 . . O
O2 .07016(12) .11353(10) -.5637(4) .0470(3) Uani d . 1 . . O
O3 .34122(13) .11285(11) -.0093(4) .0544(4) Uani d . 1 . . O
O4 .19294(12) .39772(10) .1499(4) .0468(3) Uani d . 1 . . O
N1 .26855(14) -.10035(11) -.6755(4) .0387(3) Uani d . 1 . . N
C1 .03897(16) .31522(13) -.2828(4) .0351(4) Uani d . 1 . . C
C2 .10311(16) .19053(13) -.3653(4) .0357(4) Uani d . 1 . . C
C3 .23000(16) .18908(14) -.1131(4) .0365(4) Uani d . 1 . . C
C4 .15808(16) .32048(13) -.0406(4) .0352(4) Uani d . 1 . . C
C5 .43114(15) -.33416(13) -.8337(4) .0327(3) Uani d . 1 . . C
C6 .28763(17) -.28698(14) -.9677(4) .0376(4) Uani d . 1 . . C
C7 .20931(16) -.16988(14) -.8837(4) .0395(4) Uani d . 1 . . C
C8 .40590(17) -.14148(14) -.5435(4) .0385(4) Uani d . 1 . . C
C9 .48911(16) -.25872(14) -.6205(4) .0362(4) Uani d . 1 . . C
C10 .52189(16) -.45890(13) -.9123(4) .0368(4) Uani d . 1 . . C
H1A -.102(3) .472(2) -.278(6) .063(6) Uiso d . 1 . . H
H1 .201(3) -.015(2) -.617(7) .075(8) Uiso d . 1 . . H
H6 .244(2) -.3352(17) -1.120(5) .040(5) Uiso d . 1 . . H
H7 .109(2) -.1318(19) -.975(6) .054(6) Uiso d . 1 . . H
H8 .4400(19) -.0845(16) -.385(5) .036(4) Uiso d . 1 . . H
H9 .588(2) -.2933(19) -.519(6) .055(6) Uiso d . 1 . . H
H10 .622(2) -.4786(19) -.818(6) .057(6) Uiso d . 1 . . H

loop_
_atom_site_aniso_label
_atom_site_aniso_U_11
_atom_site_aniso_U_22
_atom_site_aniso_U_33
_atom_site_aniso_U_12
_atom_site_aniso_U_13
_atom_site_aniso_U_23
O1 .0370(6) .0303(6) .0636(8) -.0034(5) -.0163(5) -.0066(5)
O2 .0374(6) .0313(6) .0606(8) -.0092(5) -.0075(5) -.0108(5)
O3 .0392(7) .0363(6) .0690(9) -.0026(5) -.0135(6) -.0020(6)
O4 .0371(6) .0309(6) .0605(8) -.0093(5) -.0105(5) -.0083(5)
N1 .0377(7) .0279(6) .0429(7) -.0072(5) -.0001(5) -.0024(5)
C1 .0316(7) .0290(7) .0394(8) -.0088(6) -.0021(6) -.0009(6)
C2 .0327(7) .0300(7) .0402(8) -.0103(6) .0004(6) -.0036(6)
C3 .0325(7) .0302(7) .0413(8) -.0093(6) -.0022(6) -.0015(6)
C4 .0322(7) .0286(7) .0399(8) -.0092(6) .0000(6) -.0024(6)
C5 .0321(7) .0301(8) .0332(7) -.0105(6) .0014(6) -.0010(6)
C6 .0339(8) .0335(8) .0414(8) -.0131(6) -.0030(6) -.0042(6)
C7 .0312(8) .0356(8) .0446(8) -.0084(6) -.0029(6) -.0005(6)
C8 .0391(8) .0327(8) .0405(8) -.0149(7) -.0024(6) -.0044(6)
C9 .0315(7) .0328(8) .0402(8) -.0114(6) -.0031(6) -.0017(6)
C10 .0337(8) .0310(8) .0403(8) -.0088(6) .0008(6) -.0017(6)

loop_
_atom_type_symbol
_atom_type_description
_atom_type_scat_dispersion_real
_atom_type_scat_dispersion_imag
_atom_type_scat_source
C C .0181 .0091 'International Tables Vol C Tables 4.2.6.8 and 6.1.1.4'
H H .0000 .0000 'International Tables Vol C Tables 4.2.6.8 and 6.1.1.4'
N N .0311 .0180 'International Tables Vol C Tables 4.2.6.8 and 6.1.1.4'
O O .0492 .0322 'International Tables Vol C Tables 4.2.6.8 and 6.1.1.4'

loop_
_geom_angle_atom_site_label_1
_geom_angle_atom_site_label_2
_geom_angle_atom_site_label_3
_geom_angle_site_symmetry_1
_geom_angle
_geom_angle_publ_flag
C1 O1 H1A . 110.9(14) no
C7 N1 C8 . 121.94(13) yes
C7 N1 H1 . 115.2(15) no
C8 N1 H1 . 122.9(15) no
O1 C1 C2 . 130.32(14) yes
O1 C1 C4 . 136.15(14) yes
C2 C1 C4 . 93.53(12) yes
O2 C2 C1 . 136.23(14) yes
O2 C2 C3 . 134.37(14) yes
C1 C2 C3 . 89.40(12) yes
O3 C3 C2 . 135.13(15) yes
O3 C3 C4 . 136.64(15) yes
C2 C3 C4 . 88.22(11) yes
O4 C4 C1 . 137.42(14) yes
O4 C4 C3 . 133.73(14) yes
C1 C4 C3 . 88.84(12) yes
C9 C5 C6 . 118.14(14) yes
C9 C5 C10 . 119.34(14) yes
C6 C5 C10 . 122.51(14) yes
C7 C6 C5 . 119.41(15) yes
C7 C6 H6 . 119.8(12) no
C5 C6 H6 . 120.8(12) no
N1 C7 C6 . 120.71(14) yes
N1 C7 H7 . 116.4(13) no
C6 C7 H7 . 122.9(13) no
N1 C8 C9 . 119.52(14) yes
N1 C8 H8 . 116.5(11) no
C9 C8 H8 . 123.9(11) no
C8 C9 C5 . 120.27(14) yes
C8 C9 H9 . 122.2(13) no
C5 C9 H9 . 117.5(13) no
C10 C10 C5 2_643 125.34(19) yes
C10 C10 H10 2_643 120.6(12) no
C5 C10 H10 . 114.0(12) no

loop_
_geom_bond_atom_site_label_1
_geom_bond_atom_site_label_2
_geom_bond_site_symmetry_2
_geom_bond_distance
_geom_bond_publ_flag
O1 C1 . 1.3138(19) yes
O1 H1A . .99(2) no
O2 C2 . 1.2453(19) yes
O3 C3 . 1.215(2) yes
O4 C4 . 1.2440(19) yes
N1 C7 . 1.340(2) yes
N1 C8 . 1.342(2) yes
N1 H1 . 1.02(3) no
C1 C2 . 1.425(2) yes
C1 C4 . 1.432(2) yes
C2 C3 . 1.491(2) yes
C3 C4 . 1.499(2) yes
C5 C9 . 1.394(2) yes
C5 C6 . 1.400(2) yes
C5 C10 . 1.470(2) yes
C6 C7 . 1.369(2) yes
C6 H6 . .96(2) no
C7 H7 . .98(2) no
C8 C9 . 1.378(2) yes
C8 H8 . .993(18) no
C9 H9 . .98(2) no
C10 C10 2_643 1.320(3) yes
C10 H10 . .98(2) no

loop_
_geom_hbond_atom_site_label_D
_geom_hbond_atom_site_label_H
_geom_hbond_atom_site_label_A
_geom_hbond_site_symmetry_A
_geom_hbond_distance_DH
_geom_hbond_distance_HA
_geom_hbond_distance_DA
_geom_hbond_angle_DHA
O1 H1A O4 2_565 .99(2) 1.56(2) 2.5033(17) 156(2)
N1 H1 O2 . 1.02(3) 1.64(3) 2.6546(17) 170(2)

loop_
_geom_torsion_atom_site_label_1
_geom_torsion_atom_site_label_2
_geom_torsion_atom_site_label_3
_geom_torsion_atom_site_label_4
_geom_torsion_site_symmetry_4
_geom_torsion
_geom_torsion_publ_flag
O1 C1 C2 O2 . .4(3) no
C4 C1 C2 O2 . -178.9(2) no
O1 C1 C2 C3 . 179.96(19) no
C4 C1 C2 C3 . .75(13) no
O2 C2 C3 O3 . -2.5(4) no
C1 C2 C3 O3 . 177.9(2) no
O2 C2 C3 C4 . 178.9(2) no
C1 C2 C3 C4 . -.71(12) no
O1 C1 C4 O4 . -.6(4) no
C2 C1 C4 O4 . 178.5(2) no
O1 C1 C4 C3 . -179.9(2) no
C2 C1 C4 C3 . -.74(13) no
O3 C3 C4 O4 . 2.8(4) no
C2 C3 C4 O4 . -178.6(2) no
O3 C3 C4 C1 . -177.9(2) no
C2 C3 C4 C1 . .71(12) no
C9 C5 C6 C7 . -.5(2) no
C10 C5 C6 C7 . -179.98(15) no
C8 N1 C7 C6 . .5(3) no
C5 C6 C7 N1 . .0(3) no
C7 N1 C8 C9 . -.5(3) no
N1 C8 C9 C5 . .0(3) no
C6 C5 C9 C8 . .5(2) no
C10 C5 C9 C8 . 180.00(14) no
C9 C5 C10 C10 2_643 174.8(2) no
C6 C5 C10 C10 2_643 -5.8(3) no
